data_1569982
loop_
_publ_author_name
'Carsch, Kurtis M.'
'North, Sasha C.'
'DiMucci, Ida M.'
'Iliescu, Andrei'
'Voj&#xe1;&#x10d;kov&#xe1;, Petra'
'Khazanov, Thomas'
'Zheng, Shao-Liang'
'Cundari, Thomas R.'
'Lancaster, Kyle M.'
'Betley, Theodore A.'

_publ_section_title
;
 Nitrene transfer from a sterically confined copper nitrenoid dipyrrin
 complex.
;
_journal_issue 39
_journal_name_full 'Chemical science'
_journal_page_first 10847
_journal_page_last 10860
_journal_paper_doi 10.1039/d3sc03641c
_journal_volume 14
_journal_year 2023
_chemical_formula_sum 'C65 H41 Cu F6 N2'
_chemical_formula_weight 1027.54
_chemical_name_systematic ArFLCu
_space_group_crystal_system monoclinic
_space_group_IT_number 14
_space_group_name_Hall '-P 2ybc'
_space_group_name_H-M_alt 'P 1 21/c 1'
_atom_sites_solution_hydrogens geom
_audit_creation_method SHELXL-2014/7
_audit_update_record
;
2021-04-29 deposited with the CCDC.	2023-09-07 downloaded from the CCDC.
;
_cell_angle_alpha 90
_cell_angle_beta 94.936(8)
_cell_angle_gamma 90
_cell_formula_units_Z 4
_cell_length_a 14.053(4)
_cell_length_b 14.168(3)
_cell_length_c 25.657(5)
_cell_measurement_reflns_used 21639
_cell_measurement_temperature 100(2)
_cell_measurement_theta_max 24.59
_cell_measurement_theta_min 2.24
_cell_volume 5089(2)
_computing_cell_refinement 'SAINT 8.37A (Bruker-AXS, 2016)'
_computing_data_collection 'APEX3 v2017.3.0 (Bruker-AXS, 2017)'
_computing_data_reduction 'SAINT 8.37A (Bruker-AXS, 2016)'
_computing_molecular_graphics 'Bruker SHELXTL (Sheldrick, 2015)'
_computing_publication_material 'Bruker SHELXTL (Sheldrick, 2015)'
_computing_structure_refinement 'SHELXL-2014/7 (Sheldrick, 2014)'
_computing_structure_solution 'SHELXT-2014 (Sheldrick, 2015)'
_diffrn_ambient_temperature 100(2)
_diffrn_measured_fraction_theta_full 0.977
_diffrn_measured_fraction_theta_max 0.977
_diffrn_measurement_device_type 'Bruker APEXII CCD'
_diffrn_measurement_method 'omega and phi scans'
_diffrn_radiation_type MoK\a
_diffrn_radiation_wavelength 0.71073
_diffrn_reflns_av_R_equivalents 0.0477
_diffrn_reflns_av_unetI/netI 0.0726
_diffrn_reflns_Laue_measured_fraction_full 0.977
_diffrn_reflns_Laue_measured_fraction_max 0.977
_diffrn_reflns_limit_h_max 16
_diffrn_reflns_limit_h_min -16
_diffrn_reflns_limit_k_max 14
_diffrn_reflns_limit_k_min -16
_diffrn_reflns_limit_l_max 29
_diffrn_reflns_limit_l_min -29
_diffrn_reflns_number 21015
_diffrn_reflns_point_group_measured_fraction_full 0.977
_diffrn_reflns_point_group_measured_fraction_max 0.977
_diffrn_reflns_theta_full 25.068
_diffrn_reflns_theta_max 25.068
_diffrn_reflns_theta_min 1.593
_diffrn_source 'fine-focus sealed tube'
_exptl_absorpt_coefficient_mu 0.495
_exptl_absorpt_correction_T_max 0.952
_exptl_absorpt_correction_T_min 0.931
_exptl_absorpt_correction_type multi-scan
_exptl_absorpt_process_details sadabs
_exptl_crystal_colour purple
_exptl_crystal_density_diffrn 1.341
_exptl_crystal_description rod
_exptl_crystal_F_000 2112
_exptl_crystal_size_max 0.40
_exptl_crystal_size_mid 0.12
_exptl_crystal_size_min 0.10
_refine_diff_density_max 0.649
_refine_diff_density_min -0.534
_refine_diff_density_rms 0.064
_refine_ls_extinction_method none
_refine_ls_goodness_of_fit_ref 1.031
_refine_ls_hydrogen_treatment constr
_refine_ls_matrix_type full
_refine_ls_number_parameters 609
_refine_ls_number_reflns 8825
_refine_ls_number_restraints 0
_refine_ls_restrained_S_all 1.031
_refine_ls_R_factor_all 0.0863
_refine_ls_R_factor_gt 0.0454
_refine_ls_shift/su_max 0.002
_refine_ls_shift/su_mean 0.000
_refine_ls_structure_factor_coef Fsqd
_refine_ls_weighting_details 'w=1/[\s^2^(Fo^2^)+(0.0476P)^2^+1.2404P] where P=(Fo^2^+2Fc^2^)/3'
_refine_ls_weighting_scheme calc
_refine_ls_wR_factor_gt 0.0983
_refine_ls_wR_factor_ref 0.1109
_reflns_Friedel_coverage 0.000
_reflns_number_gt 5761
_reflns_number_total 8825
_reflns_threshold_expression 'I > 2\s(I)'
_cod_data_source_file d3sc03641c2.cif
_cod_data_source_block 4
_cod_depositor_comments 'Adding full bibliography for 1569981--1569982.cif.'
_cod_original_cell_volume 5090(2)
_cod_original_sg_symbol_H-M 'P 21/c'
_cod_database_code 1569982
_shelx_shelxl_version_number 2014/7
_shelx_space_group_comment
;
The symmetry employed for this shelxl refinement is uniquely defined
by the following loop, which should always be used as a source of
symmetry information in preference to the above space-group names.
They are only intended as comments.
;
_shelx_estimated_absorpt_t_min 0.6836
_shelx_estimated_absorpt_t_max 0.7452

loop_
_space_group_symop_operation_xyz
'x, y, z'
'-x, y+1/2, -z+1/2'
'-x, -y, -z'
'x, -y-1/2, z-1/2'

loop_
_atom_site_label
_atom_site_type_symbol
_atom_site_fract_x
_atom_site_fract_y
_atom_site_fract_z
_atom_site_U_iso_or_equiv
_atom_site_adp_type
_atom_site_occupancy
_atom_site_site_symmetry_order
_atom_site_calc_flag
_atom_site_refinement_flags_posn
_atom_site_refinement_flags_adp
_atom_site_refinement_flags_occupancy
_atom_site_disorder_assembly
_atom_site_disorder_group
Cu1 Cu 0.57777(2) 0.34420(3) 0.72499(2) 0.02042(12) Uani 1 1 d . . . . .
F1 F -0.0118(2) 0.4216(3) 0.65844(12) 0.0717(11) Uani 0.827(4) 1 d . . P A 1
F1' F 0.0464(10) 0.2351(12) 0.7083(6) 0.0717(11) Uani 0.173(4) 1 d . . P A 2
F2 F -0.0463(2) 0.3253(3) 0.71678(12) 0.0560(11) Uani 0.827(4) 1 d . . P A 1
F2' F 0.0429(11) 0.3393(17) 0.6538(9) 0.0560(11) Uani 0.173(4) 1 d . . P A 2
F3 F 0.0619(2) 0.2885(3) 0.6639(3) 0.0810(19) Uani 0.827(4) 1 d . . P A 1
F3' F -0.0527(14) 0.3458(19) 0.6959(10) 0.0810(19) Uani 0.173(4) 1 d . . P A 2
F4 F 0.12982(15) 0.65749(16) 0.83684(10) 0.0667(8) Uani 1 1 d . . . . .
F5 F 0.14700(18) 0.5447(2) 0.89049(9) 0.0727(8) Uani 1 1 d . . . . .
F6 F 0.01296(13) 0.56647(17) 0.84767(9) 0.0542(6) Uani 1 1 d . . . . .
N1 N 0.48764(15) 0.42228(18) 0.68558(9) 0.0197(6) Uani 1 1 d . . . . .
N2 N 0.52313(15) 0.36724(17) 0.79097(9) 0.0191(6) Uani 1 1 d . . . . .
C1 C 0.49275(18) 0.4613(2) 0.63884(12) 0.0192(7) Uani 1 1 d . . . . .
C2 C 0.40767(19) 0.5119(2) 0.62305(12) 0.0235(7) Uani 1 1 d . . . . .
H2 H 0.3947 0.5468 0.5916 0.028 Uiso 1 1 calc R U . . .
C3 C 0.34815(19) 0.5002(2) 0.66218(12) 0.0222(7) Uani 1 1 d . . . . .
H3 H 0.2854 0.5248 0.6627 0.027 Uiso 1 1 calc R U . . .
C4 C 0.39777(18) 0.4444(2) 0.70186(12) 0.0210(7) Uani 1 1 d . . . . .
C5 C 0.36853(18) 0.4210(2) 0.75127(12) 0.0185(7) Uani 1 1 d . . . . .
C6 C 0.42640(18) 0.3847(2) 0.79386(12) 0.0180(7) Uani 1 1 d . . . . .
C7 C 0.40292(18) 0.3546(2) 0.84435(11) 0.0204(7) Uani 1 1 d . . . . .
H7 H 0.3416 0.3579 0.8572 0.024 Uiso 1 1 calc R U . . .
C8 C 0.48372(19) 0.3205(2) 0.87074(12) 0.0220(7) Uani 1 1 d . . . . .
H8 H 0.4899 0.2962 0.9054 0.026 Uiso 1 1 calc R U . . .
C9 C 0.55752(18) 0.3286(2) 0.83597(12) 0.0187(7) Uani 1 1 d . . . . .
C10 C 0.26514(19) 0.4359(2) 0.75818(12) 0.0211(7) Uani 1 1 d . . . . .
C11 C 0.19751(19) 0.3887(2) 0.72474(12) 0.0248(8) Uani 1 1 d . . . . .
H11 H 0.2176 0.3484 0.6982 0.030 Uiso 1 1 calc R U . . .
C12 C 0.1014(2) 0.4007(3) 0.73028(12) 0.0278(8) Uani 1 1 d . . . . .
C13 C 0.0705(2) 0.4585(3) 0.76860(13) 0.0293(8) Uani 1 1 d . . . . .
H13 H 0.0042 0.4661 0.7721 0.035 Uiso 1 1 calc R U . . .
C14 C 0.13727(19) 0.5053(2) 0.80184(12) 0.0238(8) Uani 1 1 d . . . . .
C15 C 0.23408(19) 0.4937(2) 0.79653(12) 0.0228(7) Uani 1 1 d . . . . .
H15 H 0.2795 0.5259 0.8196 0.027 Uiso 1 1 calc R U . . .
C16 C 0.0270(5) 0.3577(10) 0.6943(3) 0.030(2) Uani 0.80(3) 1 d . . P A 1
C17 C 0.1066(2) 0.5676(3) 0.84331(15) 0.0353(9) Uani 1 1 d . . . . .
C18 C 0.65983(18) 0.3013(2) 0.84202(12) 0.0187(7) Uani 1 1 d . . . . .
C19 C 0.71805(19) 0.3280(2) 0.88709(12) 0.0205(7) Uani 1 1 d . . . . .
C20 C 0.81565(18) 0.3089(2) 0.89012(12) 0.0202(7) Uani 1 1 d . . . . .
H20 H 0.8539 0.3248 0.9212 0.024 Uiso 1 1 calc R U . . .
C21 C 0.85889(19) 0.2672(2) 0.84913(12) 0.0205(7) Uani 1 1 d . . . . .
C22 C 0.80086(18) 0.2415(2) 0.80472(12) 0.0197(7) Uani 1 1 d . . . . .
H22 H 0.8292 0.2125 0.7765 0.024 Uiso 1 1 calc R U . . .
C23 C 0.70267(18) 0.2570(2) 0.80036(11) 0.0189(7) Uani 1 1 d . . . . .
C24 C 0.68220(13) 0.38482(13) 0.93060(6) 0.0195(7) Uani 1 1 d G . . . .
C29 C 0.70104(13) 0.35443(12) 0.98197(7) 0.0275(8) Uani 1 1 d G . . . .
H29 H 0.7319 0.2956 0.9891 0.033 Uiso 1 1 calc R U . . .
C28 C 0.67465(15) 0.41009(16) 1.02295(6) 0.0357(9) Uani 1 1 d G . . . .
H28 H 0.6875 0.3893 1.0580 0.043 Uiso 1 1 calc R U . . .
C27 C 0.62942(14) 0.49614(15) 1.01256(7) 0.0328(9) Uani 1 1 d G . . . .
H27 H 0.6114 0.5342 1.0406 0.039 Uiso 1 1 calc R U . . .
C26 C 0.61058(13) 0.52653(12) 0.96120(8) 0.0312(8) Uani 1 1 d G . . . .
H26 H 0.5797 0.5853 0.9541 0.037 Uiso 1 1 calc R U . . .
C25 C 0.63697(13) 0.47087(14) 0.92022(6) 0.0240(7) Uani 1 1 d G . . . .
H25 H 0.6241 0.4916 0.8851 0.029 Uiso 1 1 calc R U . . .
C30 C 0.96456(8) 0.25459(14) 0.85201(8) 0.0219(7) Uani 1 1 d G . . . .
C35 C 1.00356(11) 0.18015(13) 0.82569(7) 0.0270(8) Uani 1 1 d G . . . .
H35 H 0.9629 0.1373 0.8059 0.032 Uiso 1 1 calc R U . . .
C34 C 1.10205(12) 0.16838(13) 0.82832(8) 0.0334(9) Uani 1 1 d G . . . .
H34 H 1.1287 0.1175 0.8103 0.040 Uiso 1 1 calc R U . . .
C33 C 1.16155(8) 0.23105(15) 0.85726(8) 0.0330(9) Uani 1 1 d G . . . .
H33 H 1.2289 0.2230 0.8591 0.040 Uiso 1 1 calc R U . . .
C32 C 1.12256(11) 0.30549(14) 0.88358(8) 0.0286(8) Uani 1 1 d G . . . .
H32 H 1.1632 0.3483 0.9034 0.034 Uiso 1 1 calc R U . . .
C31 C 1.02406(12) 0.31725(12) 0.88095(8) 0.0254(8) Uani 1 1 d G . . . .
H31 H 0.9974 0.3681 0.8989 0.030 Uiso 1 1 calc R U . . .
C36 C 0.64599(12) 0.22537(13) 0.74891(6) 0.0197(7) Uani 1 1 d G . . . .
C37 C 0.67993(11) 0.24780(13) 0.70113(7) 0.0201(7) Uani 1 1 d G . . . .
H37 H 0.7306 0.2918 0.6997 0.024 Uiso 1 1 calc R U . . .
C38 C 0.63971(12) 0.20579(14) 0.65547(6) 0.0246(8) Uani 1 1 d G . . . .
H38 H 0.6629 0.2211 0.6228 0.029 Uiso 1 1 calc R U . . .
C39 C 0.56555(12) 0.14136(14) 0.65760(6) 0.0278(8) Uani 1 1 d G . . . .
H39 H 0.5381 0.1126 0.6264 0.033 Uiso 1 1 calc R U . . .
C40 C 0.53162(11) 0.11893(13) 0.70538(7) 0.0255(8) Uani 1 1 d G . . . .
H40 H 0.4809 0.0749 0.7068 0.031 Uiso 1 1 calc R U . . .
C41 C 0.57184(12) 0.16094(14) 0.75104(6) 0.0212(7) Uani 1 1 d G . . . .
H41 H 0.5486 0.1456 0.7837 0.025 Uiso 1 1 calc R U . . .
C42 C 0.57713(19) 0.4435(2) 0.60956(12) 0.0201(7) Uani 1 1 d . . . . .
C43 C 0.66996(19) 0.4683(2) 0.63097(12) 0.0199(7) Uani 1 1 d . . . . .
C44 C 0.74750(19) 0.4494(2) 0.60204(12) 0.0227(7) Uani 1 1 d . . . . .
H44 H 0.8100 0.4637 0.6170 0.027 Uiso 1 1 calc R U . . .
C45 C 0.73653(19) 0.4105(2) 0.55224(12) 0.0226(7) Uani 1 1 d . . . . .
C46 C 0.64472(19) 0.3844(2) 0.53258(12) 0.0224(7) Uani 1 1 d . . . . .
H46 H 0.6358 0.3567 0.4988 0.027 Uiso 1 1 calc R U . . .
C47 C 0.56585(19) 0.3978(2) 0.56100(12) 0.0206(7) Uani 1 1 d . . . . .
C48 C 0.47075(10) 0.35876(15) 0.53951(7) 0.0231(7) Uani 1 1 d G . . . .
C49 C 0.43834(12) 0.37556(14) 0.48762(7) 0.0275(8) Uani 1 1 d G . . . .
H49 H 0.4764 0.4109 0.4658 0.033 Uiso 1 1 calc R U . . .
C50 C 0.35018(13) 0.34067(16) 0.46767(6) 0.0311(8) Uani 1 1 d G . . . .
H50 H 0.3280 0.3522 0.4322 0.037 Uiso 1 1 calc R U . . .
C51 C 0.29443(11) 0.28899(16) 0.49961(8) 0.0340(9) Uani 1 1 d G . . . .
H51 H 0.2342 0.2651 0.4860 0.041 Uiso 1 1 calc R U . . .
C52 C 0.32684(13) 0.27218(15) 0.55149(7) 0.0328(9) Uani 1 1 d G . . . .
H52 H 0.2887 0.2369 0.5733 0.039 Uiso 1 1 calc R U . . .
C53 C 0.41500(13) 0.30707(16) 0.57144(6) 0.0285(8) Uani 1 1 d G . . . .
H53 H 0.4371 0.2956 0.6069 0.034 Uiso 1 1 calc R U . . .
C54 C 0.81988(11) 0.39936(17) 0.52066(7) 0.0259(8) Uani 1 1 d G . . . .
C59 C 0.81606(11) 0.43541(16) 0.47014(8) 0.0341(9) Uani 1 1 d G . . . .
H59 H 0.7593 0.4646 0.4552 0.041 Uiso 1 1 calc R U . . .
C58 C 0.89531(15) 0.42867(18) 0.44146(7) 0.0413(10) Uani 1 1 d G . . . .
H58 H 0.8927 0.4533 0.4069 0.050 Uiso 1 1 calc R U . . .
C57 C 0.97840(12) 0.38590(18) 0.46331(8) 0.0417(10) Uani 1 1 d G . . . .
H57 H 1.0326 0.3813 0.4437 0.050 Uiso 1 1 calc R U . . .
C56 C 0.98222(11) 0.34986(17) 0.51383(9) 0.0451(10) Uani 1 1 d G . . . .
H56 H 1.0390 0.3206 0.5288 0.054 Uiso 1 1 calc R U . . .
C55 C 0.90297(14) 0.35659(17) 0.54251(7) 0.0380(9) Uani 1 1 d G . . . .
H55 H 0.9056 0.3320 0.5770 0.046 Uiso 1 1 calc R U . . .
C60 C 0.68955(12) 0.51697(13) 0.68323(6) 0.0209(7) Uani 1 1 d G . . . .
C65 C 0.75320(12) 0.47636(11) 0.72124(7) 0.0223(7) Uani 1 1 d G . . . .
H65 H 0.7824 0.4176 0.7147 0.027 Uiso 1 1 calc R U . . .
C64 C 0.77419(12) 0.52181(14) 0.76885(6) 0.0275(8) Uani 1 1 d G . . . .
H64 H 0.8177 0.4941 0.7948 0.033 Uiso 1 1 calc R U . . .
C63 C 0.73153(13) 0.60786(14) 0.77846(6) 0.0294(8) Uani 1 1 d G . . . .
H63 H 0.7459 0.6389 0.8110 0.035 Uiso 1 1 calc R U . . .
C62 C 0.66788(13) 0.64847(11) 0.74045(8) 0.0265(8) Uani 1 1 d G . . . .
H62 H 0.6387 0.7073 0.7470 0.032 Uiso 1 1 calc R U . . .
C61 C 0.64689(11) 0.60302(13) 0.69283(7) 0.0229(8) Uani 1 1 d G . . . .
H61 H 0.6034 0.6308 0.6669 0.027 Uiso 1 1 calc R U . . .
C16' C 0.043(2) 0.318(4) 0.6878(13) 0.030(2) Uani 0.20(3) 1 d . . P A 2

loop_
_atom_site_aniso_label
_atom_site_aniso_U_11
_atom_site_aniso_U_22
_atom_site_aniso_U_33
_atom_site_aniso_U_23
_atom_site_aniso_U_13
_atom_site_aniso_U_12
Cu1 0.01644(17) 0.0220(2) 0.0225(2) 0.0012(2) -0.00028(14) 0.00376(16)
F1 0.0642(19) 0.084(3) 0.059(2) 0.0134(19) -0.0386(16) -0.0203(19)
F1' 0.0642(19) 0.084(3) 0.059(2) 0.0134(19) -0.0386(16) -0.0203(19)
F2 0.0241(13) 0.085(3) 0.058(2) -0.0068(19) 0.0002(15) -0.0265(14)
F2' 0.0241(13) 0.085(3) 0.058(2) -0.0068(19) 0.0002(15) -0.0265(14)
F3 0.0226(15) 0.095(4) 0.122(4) -0.088(4) -0.0094(19) 0.0061(16)
F3' 0.0226(15) 0.095(4) 0.122(4) -0.088(4) -0.0094(19) 0.0061(16)
F4 0.0621(14) 0.0350(14) 0.110(2) -0.0170(15) 0.0504(14) -0.0061(12)
F5 0.0866(17) 0.086(2) 0.0429(15) -0.0257(15) -0.0102(13) 0.0443(15)
F6 0.0265(10) 0.0697(17) 0.0693(15) -0.0187(13) 0.0208(10) -0.0019(10)
N1 0.0175(12) 0.0201(15) 0.0207(15) 0.0005(13) -0.0026(10) 0.0000(10)
N2 0.0134(11) 0.0194(16) 0.0235(15) -0.0003(13) -0.0045(10) 0.0006(10)
C1 0.0166(14) 0.0213(19) 0.0188(18) -0.0001(15) -0.0035(12) -0.0005(12)
C2 0.0199(14) 0.027(2) 0.0228(19) 0.0058(16) -0.0051(13) 0.0024(13)
C3 0.0141(13) 0.0253(19) 0.0263(19) 0.0000(16) -0.0042(13) 0.0005(13)
C4 0.0118(13) 0.0232(19) 0.0272(19) -0.0009(16) -0.0031(12) -0.0017(12)
C5 0.0149(13) 0.0125(17) 0.0272(19) -0.0005(15) -0.0032(13) -0.0005(12)
C6 0.0143(13) 0.0149(17) 0.0243(18) -0.0022(15) -0.0016(12) -0.0003(12)
C7 0.0132(13) 0.0245(19) 0.0232(18) -0.0001(16) 0.0008(12) 0.0000(12)
C8 0.0207(14) 0.025(2) 0.0204(18) -0.0010(15) 0.0009(13) -0.0002(13)
C9 0.0179(14) 0.0177(19) 0.0195(18) -0.0014(15) -0.0035(12) 0.0008(12)
C10 0.0165(14) 0.0199(19) 0.0265(19) 0.0045(16) -0.0008(13) 0.0013(13)
C11 0.0178(15) 0.031(2) 0.0250(19) -0.0001(16) -0.0003(13) -0.0025(13)
C12 0.0180(15) 0.040(2) 0.025(2) 0.0045(17) -0.0033(14) -0.0018(14)
C13 0.0152(14) 0.042(2) 0.030(2) 0.0109(18) 0.0011(14) 0.0034(14)
C14 0.0201(15) 0.026(2) 0.0258(19) 0.0070(16) 0.0026(13) 0.0049(13)
C15 0.0178(14) 0.0222(19) 0.0278(19) 0.0001(16) -0.0011(13) 0.0000(13)
C16 0.015(2) 0.046(6) 0.030(3) -0.015(3) 0.003(2) 0.002(3)
C17 0.0246(17) 0.037(3) 0.044(2) 0.000(2) 0.0049(16) 0.0030(16)
C18 0.0159(13) 0.0172(18) 0.0226(18) 0.0051(15) -0.0005(12) 0.0011(12)
C19 0.0206(14) 0.0185(19) 0.0221(18) 0.0036(15) -0.0005(13) 0.0005(12)
C20 0.0166(14) 0.0241(19) 0.0190(18) 0.0012(15) -0.0036(12) 0.0006(12)
C21 0.0171(14) 0.0201(19) 0.0242(18) 0.0011(15) 0.0013(13) 0.0015(12)
C22 0.0181(14) 0.0176(18) 0.0234(18) 0.0013(15) 0.0016(13) 0.0024(12)
C23 0.0194(14) 0.0141(18) 0.0226(18) 0.0043(15) -0.0011(13) 0.0013(12)
C24 0.0144(13) 0.0222(19) 0.0216(18) 0.0003(15) -0.0001(12) -0.0039(12)
C29 0.0304(16) 0.029(2) 0.0227(19) 0.0038(17) 0.0011(14) 0.0046(14)
C28 0.0388(19) 0.048(3) 0.021(2) 0.0006(19) 0.0075(15) -0.0010(17)
C27 0.0299(17) 0.044(3) 0.025(2) -0.0131(19) 0.0049(15) 0.0004(17)
C26 0.0257(16) 0.028(2) 0.040(2) -0.0077(19) 0.0006(15) 0.0060(14)
C25 0.0258(15) 0.024(2) 0.0211(19) -0.0009(16) -0.0033(13) 0.0027(14)
C30 0.0183(14) 0.030(2) 0.0174(17) 0.0044(16) -0.0002(12) 0.0009(13)
C35 0.0232(15) 0.033(2) 0.0241(19) -0.0006(16) -0.0020(13) 0.0076(14)
C34 0.0221(15) 0.050(3) 0.029(2) -0.0023(19) 0.0046(14) 0.0102(16)
C33 0.0158(15) 0.048(3) 0.036(2) 0.0095(19) 0.0016(14) 0.0071(15)
C32 0.0188(15) 0.037(2) 0.029(2) 0.0058(17) -0.0042(14) -0.0027(14)
C31 0.0216(15) 0.031(2) 0.0232(19) 0.0041(16) 0.0007(13) -0.0002(14)
C36 0.0161(14) 0.0187(18) 0.0238(18) -0.0019(15) -0.0009(12) 0.0047(12)
C37 0.0198(14) 0.0165(18) 0.0232(18) -0.0030(15) -0.0022(13) -0.0004(12)
C38 0.0219(15) 0.027(2) 0.0248(19) -0.0019(16) 0.0010(13) 0.0052(14)
C39 0.0225(15) 0.028(2) 0.031(2) -0.0113(17) -0.0071(14) 0.0052(14)
C40 0.0183(14) 0.0228(19) 0.035(2) 0.0016(17) -0.0006(14) 0.0024(13)
C41 0.0193(14) 0.0185(18) 0.0254(18) 0.0008(16) -0.0003(12) 0.0037(13)
C42 0.0173(14) 0.0190(18) 0.0238(18) 0.0041(15) 0.0003(12) 0.0010(12)
C43 0.0184(14) 0.0183(18) 0.0223(18) 0.0046(15) -0.0029(12) 0.0016(12)
C44 0.0141(13) 0.028(2) 0.0254(19) 0.0007(16) -0.0048(12) 0.0020(13)
C45 0.0198(14) 0.026(2) 0.0213(19) -0.0009(16) -0.0003(13) 0.0020(13)
C46 0.0221(15) 0.0242(19) 0.0203(18) 0.0014(15) -0.0018(13) 0.0015(13)
C47 0.0201(14) 0.0166(18) 0.0244(19) 0.0043(15) -0.0014(13) 0.0009(13)
C48 0.0194(14) 0.024(2) 0.0248(19) -0.0022(16) -0.0044(13) 0.0030(13)
C49 0.0247(16) 0.028(2) 0.029(2) 0.0014(17) -0.0027(14) 0.0017(14)
C50 0.0299(16) 0.037(2) 0.0242(19) -0.0005(18) -0.0075(14) 0.0019(16)
C51 0.0248(16) 0.034(2) 0.041(2) -0.0057(19) -0.0087(15) -0.0042(15)
C52 0.0284(17) 0.034(2) 0.035(2) 0.0002(19) 0.0000(15) -0.0083(15)
C53 0.0295(16) 0.028(2) 0.027(2) 0.0016(17) -0.0045(14) -0.0029(14)
C54 0.0208(15) 0.032(2) 0.025(2) -0.0102(17) -0.0009(13) -0.0007(14)
C59 0.0263(16) 0.046(3) 0.030(2) -0.0090(19) -0.0007(14) -0.0027(16)
C58 0.0357(19) 0.061(3) 0.028(2) -0.009(2) 0.0062(16) -0.0084(18)
C57 0.0258(17) 0.055(3) 0.045(3) -0.028(2) 0.0066(16) -0.0089(17)
C56 0.0282(18) 0.062(3) 0.045(3) -0.018(2) -0.0018(16) 0.0108(18)
C55 0.0271(17) 0.051(3) 0.036(2) -0.007(2) 0.0001(15) 0.0066(16)
C60 0.0150(13) 0.0240(19) 0.0233(18) -0.0016(16) -0.0006(12) -0.0048(13)
C65 0.0182(14) 0.0221(19) 0.0263(19) -0.0001(16) -0.0002(13) -0.0005(13)
C64 0.0199(15) 0.033(2) 0.028(2) 0.0023(17) -0.0049(13) -0.0045(14)
C63 0.0261(16) 0.033(2) 0.029(2) -0.0074(18) 0.0024(14) -0.0053(15)
C62 0.0221(15) 0.025(2) 0.033(2) -0.0035(18) 0.0064(14) 0.0003(14)
C61 0.0152(14) 0.026(2) 0.027(2) 0.0047(16) -0.0003(13) 0.0004(13)
C16' 0.015(2) 0.046(6) 0.030(3) -0.015(3) 0.003(2) 0.002(3)

loop_
_atom_type_symbol
_atom_type_description
_atom_type_scat_dispersion_real
_atom_type_scat_dispersion_imag
_atom_type_scat_source
C C 0.0033 0.0016 'International Tables Vol C Tables 4.2.6.8 and 6.1.1.4'
H H 0.0000 0.0000 'International Tables Vol C Tables 4.2.6.8 and 6.1.1.4'
Cu Cu 0.3201 1.2651 'International Tables Vol C Tables 4.2.6.8 and 6.1.1.4'
F F 0.0171 0.0103 'International Tables Vol C Tables 4.2.6.8 and 6.1.1.4'
N N 0.0061 0.0033 'International Tables Vol C Tables 4.2.6.8 and 6.1.1.4'

loop_
_geom_angle_atom_site_label_1
_geom_angle_atom_site_label_2
_geom_angle_atom_site_label_3
_geom_angle
_geom_angle_site_symmetry_1
_geom_angle_site_symmetry_3
_geom_angle_publ_flag
N1 Cu1 N2 94.03(10) . . ?
N1 Cu1 C36 158.05(9) . . ?
N2 Cu1 C36 95.07(9) . . ?
N1 Cu1 C37 131.28(9) . . ?
N2 Cu1 C37 133.65(9) . . ?
C36 Cu1 C37 39.4 . . ?
C1 N1 C4 107.3(2) . . ?
C1 N1 Cu1 129.49(19) . . ?
C4 N1 Cu1 123.2(2) . . ?
C9 N2 C6 108.1(2) . . ?
C9 N2 Cu1 123.01(18) . . ?
C6 N2 Cu1 122.49(19) . . ?
N1 C1 C2 111.0(2) . . ?
N1 C1 C42 119.7(3) . . ?
C2 C1 C42 129.2(3) . . ?
C3 C2 C1 106.3(3) . . ?
C3 C2 H2 126.8 . . ?
C1 C2 H2 126.8 . . ?
C2 C3 C4 107.4(2) . . ?
C2 C3 H3 126.3 . . ?
C4 C3 H3 126.3 . . ?
N1 C4 C5 123.9(3) . . ?
N1 C4 C3 108.0(2) . . ?
C5 C4 C3 127.8(3) . . ?
C6 C5 C4 126.5(2) . . ?
C6 C5 C10 117.7(3) . . ?
C4 C5 C10 115.9(3) . . ?
N2 C6 C5 121.9(3) . . ?
N2 C6 C7 107.4(2) . . ?
C5 C6 C7 130.7(2) . . ?
C8 C7 C6 108.0(2) . . ?
C8 C7 H7 126.0 . . ?
C6 C7 H7 126.0 . . ?
C7 C8 C9 106.3(3) . . ?
C7 C8 H8 126.9 . . ?
C9 C8 H8 126.9 . . ?
N2 C9 C8 110.2(2) . . ?
N2 C9 C18 118.3(2) . . ?
C8 C9 C18 131.5(3) . . ?
C15 C10 C11 118.9(3) . . ?
C15 C10 C5 122.7(3) . . ?
C11 C10 C5 118.5(3) . . ?
C12 C11 C10 119.9(3) . . ?
C12 C11 H11 120.0 . . ?
C10 C11 H11 120.0 . . ?
C13 C12 C11 121.1(3) . . ?
C13 C12 C16 116.4(5) . . ?
C11 C12 C16 122.4(5) . . ?
C13 C12 C16' 132.8(14) . . ?
C11 C12 C16' 105.4(15) . . ?
C12 C13 C14 119.2(3) . . ?
C12 C13 H13 120.4 . . ?
C14 C13 H13 120.4 . . ?
C13 C14 C15 120.1(3) . . ?
C13 C14 C17 120.5(3) . . ?
C15 C14 C17 119.5(3) . . ?
C10 C15 C14 120.9(3) . . ?
C10 C15 H15 119.6 . . ?
C14 C15 H15 119.5 . . ?
F2 C16 F3 109.5(9) . . ?
F2 C16 F1 104.2(7) . . ?
F3 C16 F1 103.4(5) . . ?
F2 C16 C12 114.6(6) . . ?
F3 C16 C12 112.6(7) . . ?
F1 C16 C12 111.7(8) . . ?
F4 C17 F6 106.2(3) . . ?
F4 C17 F5 104.9(3) . . ?
F6 C17 F5 105.6(3) . . ?
F4 C17 C14 113.1(3) . . ?
F6 C17 C14 114.0(3) . . ?
F5 C17 C14 112.4(3) . . ?
C19 C18 C23 118.9(2) . . ?
C19 C18 C9 120.3(3) . . ?
C23 C18 C9 120.5(3) . . ?
C20 C19 C18 119.5(3) . . ?
C20 C19 C24 117.1(3) . . ?
C18 C19 C24 123.2(2) . . ?
C21 C20 C19 122.2(3) . . ?
C21 C20 H20 118.9 . . ?
C19 C20 H20 118.9 . . ?
C20 C21 C22 117.8(2) . . ?
C20 C21 C30 120.8(3) . . ?
C22 C21 C30 121.4(2) . . ?
C21 C22 C23 122.1(3) . . ?
C21 C22 H22 118.9 . . ?
C23 C22 H22 118.9 . . ?
C22 C23 C18 119.4(3) . . ?
C22 C23 C36 117.2(2) . . ?
C18 C23 C36 123.4(2) . . ?
C29 C24 C25 120.0 . . ?
C29 C24 C19 119.43(17) . . ?
C25 C24 C19 120.39(17) . . ?
C28 C29 C24 120.0 . . ?
C28 C29 H29 120.0 . . ?
C24 C29 H29 120.0 . . ?
C29 C28 C27 120.0 . . ?
C29 C28 H28 120.0 . . ?
C27 C28 H28 120.0 . . ?
C26 C27 C28 120.0 . . ?
C26 C27 H27 120.0 . . ?
C28 C27 H27 120.0 . . ?
C27 C26 C25 120.0 . . ?
C27 C26 H26 120.0 . . ?
C25 C26 H26 120.0 . . ?
C26 C25 C24 120.0 . . ?
C26 C25 H25 120.0 . . ?
C24 C25 H25 120.0 . . ?
C35 C30 C31 120.0 . . ?
C35 C30 C21 119.96(17) . . ?
C31 C30 C21 120.04(16) . . ?
C34 C35 C30 120.0 . . ?
C34 C35 H35 120.0 . . ?
C30 C35 H35 120.0 . . ?
C33 C34 C35 120.0 . . ?
C33 C34 H34 120.0 . . ?
C35 C34 H34 120.0 . . ?
C34 C33 C32 120.0 . . ?
C34 C33 H33 120.0 . . ?
C32 C33 H33 120.0 . . ?
C31 C32 C33 120.0 . . ?
C31 C32 H32 120.0 . . ?
C33 C32 H32 120.0 . . ?
C32 C31 C30 120.0 . . ?
C32 C31 H31 120.0 . . ?
C30 C31 H31 120.0 . . ?
C37 C36 C41 120.0 . . ?
C37 C36 C23 119.71(15) . . ?
C41 C36 C23 119.27(15) . . ?
C37 C36 Cu1 74.31(8) . . ?
C41 C36 Cu1 102.88(8) . . ?
C23 C36 Cu1 102.44(14) . . ?
C36 C37 C38 120.0 . . ?
C36 C37 Cu1 66.33(8) . . ?
C38 C37 Cu1 106.51(8) . . ?
C36 C37 H37 120.0 . . ?
C38 C37 H37 120.0 . . ?
Cu1 C37 H37 96.7 . . ?
C39 C38 C37 120.0 . . ?
C39 C38 H38 120.0 . . ?
C37 C38 H38 120.0 . . ?
C40 C39 C38 120.0 . . ?
C40 C39 H39 120.0 . . ?
C38 C39 H39 120.0 . . ?
C39 C40 C41 120.0 . . ?
C39 C40 H40 120.0 . . ?
C41 C40 H40 120.0 . . ?
C40 C41 C36 120.0 . . ?
C40 C41 H41 120.0 . . ?
C36 C41 H41 120.0 . . ?
C47 C42 C43 119.3(3) . . ?
C47 C42 C1 119.8(2) . . ?
C43 C42 C1 120.8(3) . . ?
C44 C43 C42 118.8(3) . . ?
C44 C43 C60 117.9(2) . . ?
C42 C43 C60 123.3(2) . . ?
C45 C44 C43 122.4(3) . . ?
C45 C44 H44 118.8 . . ?
C43 C44 H44 118.8 . . ?
C44 C45 C46 117.7(3) . . ?
C44 C45 C54 120.8(2) . . ?
C46 C45 C54 121.5(3) . . ?
C47 C46 C45 121.9(3) . . ?
C47 C46 H46 119.1 . . ?
C45 C46 H46 119.1 . . ?
C46 C47 C42 119.7(3) . . ?
C46 C47 C48 118.7(3) . . ?
C42 C47 C48 121.6(2) . . ?
C49 C48 C53 120.0 . . ?
C49 C48 C47 119.68(16) . . ?
C53 C48 C47 120.32(16) . . ?
C48 C49 C50 120.0 . . ?
C48 C49 H49 120.0 . . ?
C50 C49 H49 120.0 . . ?
C51 C50 C49 120.0 . . ?
C51 C50 H50 120.0 . . ?
C49 C50 H50 120.0 . . ?
C50 C51 C52 120.0 . . ?
C50 C51 H51 120.0 . . ?
C52 C51 H51 120.0 . . ?
C53 C52 C51 120.0 . . ?
C53 C52 H52 120.0 . . ?
C51 C52 H52 120.0 . . ?
C52 C53 C48 120.0 . . ?
C52 C53 H53 120.0 . . ?
C48 C53 H53 120.0 . . ?
C59 C54 C55 120.0 . . ?
C59 C54 C45 119.96(17) . . ?
C55 C54 C45 119.98(17) . . ?
C54 C59 C58 120.0 . . ?
C54 C59 H59 120.0 . . ?
C58 C59 H59 120.0 . . ?
C57 C58 C59 120.0 . . ?
C57 C58 H58 120.0 . . ?
C59 C58 H58 120.0 . . ?
C58 C57 C56 120.0 . . ?
C58 C57 H57 120.0 . . ?
C56 C57 H57 120.0 . . ?
C55 C56 C57 120.0 . . ?
C55 C56 H56 120.0 . . ?
C57 C56 H56 120.0 . . ?
C56 C55 C54 120.0 . . ?
C56 C55 H55 120.0 . . ?
C54 C55 H55 120.0 . . ?
C65 C60 C61 120.0 . . ?
C65 C60 C43 119.40(16) . . ?
C61 C60 C43 120.57(16) . . ?
C64 C65 C60 120.0 . . ?
C64 C65 H65 120.0 . . ?
C60 C65 H65 120.0 . . ?
C65 C64 C63 120.0 . . ?
C65 C64 H64 120.0 . . ?
C63 C64 H64 120.0 . . ?
C64 C63 C62 120.0 . . ?
C64 C63 H63 120.0 . . ?
C62 C63 H63 120.0 . . ?
C63 C62 C61 120.0 . . ?
C63 C62 H62 120.0 . . ?
C61 C62 H62 120.0 . . ?
C62 C61 C60 120.0 . . ?
C62 C61 H61 120.0 . . ?
C60 C61 H61 120.0 . . ?
F2' C16' F1' 133(6) . . ?
F2' C16' F3' 97(4) . . ?
F1' C16' F3' 101(2) . . ?
F2' C16' C12 110(4) . . ?
F1' C16' C12 111(2) . . ?
F3' C16' C12 97(3) . . ?

loop_
_geom_bond_atom_site_label_1
_geom_bond_atom_site_label_2
_geom_bond_distance
_geom_bond_site_symmetry_2
_geom_bond_publ_flag
Cu1 N1 1.905(2) . ?
Cu1 N2 1.946(2) . ?
Cu1 C36 2.007(2) . ?
Cu1 C37 2.110(2) . ?
F1 C16 1.371(10) . ?
F1' C16' 1.29(6) . ?
F2 C16 1.306(6) . ?
F2' C16' 0.92(4) . ?
F3 C16 1.370(14) . ?
F3' C16' 1.43(4) . ?
F4 C17 1.328(4) . ?
F5 C17 1.332(4) . ?
F6 C17 1.330(3) . ?
N1 C1 1.328(4) . ?
N1 C4 1.399(3) . ?
N2 C9 1.331(4) . ?
N2 C6 1.390(3) . ?
C1 C2 1.423(4) . ?
C1 C42 1.479(4) . ?
C2 C3 1.371(4) . ?
C2 H2 0.9500 . ?
C3 C4 1.424(4) . ?
C3 H3 0.9500 . ?
C4 C5 1.405(4) . ?
C5 C6 1.403(4) . ?
C5 C10 1.494(4) . ?
C6 C7 1.429(4) . ?
C7 C8 1.360(4) . ?
C7 H7 0.9500 . ?
C8 C9 1.430(4) . ?
C8 H8 0.9500 . ?
C9 C18 1.484(4) . ?
C10 C15 1.379(4) . ?
C10 C11 1.395(4) . ?
C11 C12 1.381(4) . ?
C11 H11 0.9500 . ?
C12 C13 1.378(5) . ?
C12 C16 1.465(7) . ?
C12 C16' 1.75(4) . ?
C13 C14 1.382(4) . ?
C13 H13 0.9500 . ?
C14 C15 1.389(4) . ?
C14 C17 1.475(5) . ?
C15 H15 0.9500 . ?
C18 C19 1.410(4) . ?
C18 C23 1.418(4) . ?
C19 C20 1.394(4) . ?
C19 C24 1.498(3) . ?
C20 C21 1.391(4) . ?
C20 H20 0.9500 . ?
C21 C22 1.391(4) . ?
C21 C30 1.491(3) . ?
C22 C23 1.392(4) . ?
C22 H22 0.9500 . ?
C23 C36 1.548(3) . ?
C24 C29 1.3900 . ?
C24 C25 1.3900 . ?
C29 C28 1.3900 . ?
C29 H29 0.9500 . ?
C28 C27 1.3900 . ?
C28 H28 0.9500 . ?
C27 C26 1.3900 . ?
C27 H27 0.9500 . ?
C26 C25 1.3900 . ?
C26 H26 0.9500 . ?
C25 H25 0.9500 . ?
C30 C35 1.3900 . ?
C30 C31 1.3900 . ?
C35 C34 1.3900 . ?
C35 H35 0.9500 . ?
C34 C33 1.3900 . ?
C34 H34 0.9500 . ?
C33 C32 1.3900 . ?
C33 H33 0.9500 . ?
C32 C31 1.3900 . ?
C32 H32 0.9500 . ?
C31 H31 0.9500 . ?
C36 C37 1.3900 . ?
C36 C41 1.3900 . ?
C37 C38 1.3900 . ?
C37 H37 0.9500 . ?
C38 C39 1.3900 . ?
C38 H38 0.9500 . ?
C39 C40 1.3900 . ?
C39 H39 0.9500 . ?
C40 C41 1.3900 . ?
C40 H40 0.9500 . ?
C41 H41 0.9500 . ?
C42 C47 1.401(4) . ?
C42 C43 1.416(4) . ?
C43 C44 1.396(4) . ?
C43 C60 1.511(3) . ?
C44 C45 1.388(4) . ?
C44 H44 0.9500 . ?
C45 C46 1.394(4) . ?
C45 C54 1.489(3) . ?
C46 C47 1.391(4) . ?
C46 H46 0.9500 . ?
C47 C48 1.506(3) . ?
C48 C49 1.3900 . ?
C48 C53 1.3900 . ?
C49 C50 1.3900 . ?
C49 H49 0.9500 . ?
C50 C51 1.3900 . ?
C50 H50 0.9500 . ?
C51 C52 1.3900 . ?
C51 H51 0.9500 . ?
C52 C53 1.3900 . ?
C52 H52 0.9500 . ?
C53 H53 0.9500 . ?
C54 C59 1.3900 . ?
C54 C55 1.3900 . ?
C59 C58 1.3900 . ?
C59 H59 0.9500 . ?
C58 C57 1.3900 . ?
C58 H58 0.9500 . ?
C57 C56 1.3900 . ?
C57 H57 0.9500 . ?
C56 C55 1.3900 . ?
C56 H56 0.9500 . ?
C55 H55 0.9500 . ?
C60 C65 1.3900 . ?
C60 C61 1.3900 . ?
C65 C64 1.3900 . ?
C65 H65 0.9500 . ?
C64 C63 1.3900 . ?
C64 H64 0.9500 . ?
C63 C62 1.3900 . ?
C63 H63 0.9500 . ?
C62 C61 1.3900 . ?
C62 H62 0.9500 . ?
C61 H61 0.9500 . ?
